data_4516066
loop_
_publ_author_name
'Srisupap, Natta'
'Wised, Kritdikul'
'Tsutsumi, Ken'
'Nomura, Kotohiro'

_publ_section_title
;
 Synthesis of (Arylmido)niobium(V) Complexes Containing Ketimide,
 Phenoxide Ligands, and Some Reactions with Phenols and Alcohols.
;
_journal_issue 6
_journal_name_full 'ACS omega'
_journal_page_first 6166
_journal_page_last 6181
_journal_paper_doi 10.1021/acsomega.8b01065
_journal_volume 3
_journal_year 2018
_chemical_formula_moiety 'C32 H48 F12 N3 Nb O2'
_chemical_formula_sum 'C32 H48 F12 N3 Nb O2'
_chemical_formula_weight 827.64
_space_group_crystal_system monoclinic
_space_group_IT_number 14
_space_group_name_Hall '-P 2yn'
_space_group_name_H-M_alt 'P 1 21/n 1'
_atom_sites_solution_hydrogens geom
_atom_sites_solution_primary direct
_atom_sites_solution_secondary difmap
_cell_angle_alpha 90.0000
_cell_angle_beta 115.352(2)
_cell_angle_gamma 90.0000
_cell_formula_units_Z 4
_cell_length_a 17.905(3)
_cell_length_b 12.0354(15)
_cell_length_c 19.691(3)
_cell_measurement_reflns_used 12750
_cell_measurement_temperature 93
_cell_measurement_theta_max 27.50
_cell_measurement_theta_min 3.00
_cell_volume 3834.6(10)
_computing_cell_refinement 'CrystalClear-SM Expert 2.1 b45'
_computing_data_collection 'CrystalClear-SM Expert 2.1 b45 (Rigaku, 2015)'
_computing_data_reduction 'CrystalClear-SM Expert 2.1 b45'
_computing_molecular_graphics 'CrystalStructure 4.2.5'
_computing_publication_material 'CrystalStructure 4.2.5 (Rigaku, 2017)'
_computing_structure_refinement 'SHELXL Version 2014/7 (Sheldrick, 2008)'
_computing_structure_solution 'SHELXT (Sheldrick, 2014)'
_diffrn_ambient_temperature 93
_diffrn_detector_area_resol_mean 5.814
_diffrn_measured_fraction_theta_full 0.986
_diffrn_measured_fraction_theta_max 0.973
_diffrn_measurement_device_type 'Rigaku XtaLAB P200'
_diffrn_measurement_method \w
_diffrn_radiation_type 'Mo K\a'
_diffrn_radiation_wavelength 0.71075
_diffrn_reflns_av_R_equivalents 0.0590
_diffrn_reflns_Laue_measured_fraction_full 0.986
_diffrn_reflns_Laue_measured_fraction_max 0.973
_diffrn_reflns_limit_h_max 21
_diffrn_reflns_limit_h_min -22
_diffrn_reflns_limit_k_max 15
_diffrn_reflns_limit_k_min -12
_diffrn_reflns_limit_l_max 25
_diffrn_reflns_limit_l_min -25
_diffrn_reflns_number 32113
_diffrn_reflns_point_group_measured_fraction_full 0.986
_diffrn_reflns_point_group_measured_fraction_max 0.973
_diffrn_reflns_theta_full 25.242
_diffrn_reflns_theta_max 27.483
_diffrn_reflns_theta_min 3.084
_diffrn_standards_number 0
_exptl_absorpt_coefficient_mu 0.404
_exptl_absorpt_correction_type none
_exptl_crystal_colour yellow
_exptl_crystal_density_diffrn 1.433
_exptl_crystal_density_method 'not measured'
_exptl_crystal_description prism
_exptl_crystal_F_000 1704.00
_exptl_crystal_size_max 0.380
_exptl_crystal_size_mid 0.250
_exptl_crystal_size_min 0.130
_refine_diff_density_max 0.71
_refine_diff_density_min -0.68
_refine_ls_extinction_method none
_refine_ls_goodness_of_fit_ref 1.000
_refine_ls_hydrogen_treatment mixed
_refine_ls_number_parameters 456
_refine_ls_number_reflns 8561
_refine_ls_number_restraints 0
_refine_ls_R_factor_all 0.0374
_refine_ls_R_factor_gt 0.0313
_refine_ls_shift/su_max 0.002
_refine_ls_structure_factor_coef Fsqd
_refine_ls_weighting_details 'w = 1/[\s^2^(Fo^2^)+(0.0589P)^2^] where P=(Fo^2^+2Fc^2^)/3'
_refine_ls_weighting_scheme calc
_refine_ls_wR_factor_gt 0.0853
_refine_ls_wR_factor_ref 0.0946
_reflns_Friedel_coverage 0.000
_reflns_number_gt 7157
_reflns_number_total 8561
_reflns_threshold_expression F^2^>2.0\s(F^2^)
_cod_data_source_file ao8b01065_si_002.cif
_cod_data_source_block 9
_cod_database_code 4516066

loop_
_space_group_symop_id
_space_group_symop_operation_xyz
1 +X,+Y,+Z
2 1/2-X,1/2+Y,1/2-Z
3 -X,-Y,-Z
4 -1/2+X,-1/2-Y,-1/2+Z

loop_
_atom_site_label
_atom_site_type_symbol
_atom_site_fract_x
_atom_site_fract_y
_atom_site_fract_z
_atom_site_U_iso_or_equiv
_atom_site_adp_type
_atom_site_occupancy
_atom_site_site_symmetry_order
_atom_site_calc_flag
_atom_site_refinement_flags_posn
_atom_site_refinement_flags_adp
Nb1 Nb 0.46346(2) 0.30661(2) 0.72732(2) 0.01318(6) Uani 1 1 d . .
F1 F 0.21491(9) 0.26490(12) 0.64477(9) 0.0433(4) Uani 1 1 d . .
F2 F 0.20702(9) 0.31068(12) 0.53642(8) 0.0379(3) Uani 1 1 d . .
F3 F 0.14415(8) 0.40870(13) 0.58786(8) 0.0431(4) Uani 1 1 d . .
F4 F 0.36000(8) 0.58427(10) 0.63440(8) 0.0347(3) Uani 1 1 d . .
F5 F 0.23196(10) 0.60177(12) 0.61092(10) 0.0496(4) Uani 1 1 d . .
F6 F 0.26666(10) 0.52272(12) 0.53009(8) 0.0452(4) Uani 1 1 d . .
F7 F 0.68165(9) 0.31008(10) 0.88927(9) 0.0405(4) Uani 1 1 d . .
F8 F 0.73583(8) 0.39373(13) 0.82444(8) 0.0403(3) Uani 1 1 d . .
F9 F 0.73816(8) 0.47056(11) 0.92421(7) 0.0327(3) Uani 1 1 d . .
F10 F 0.66142(8) 0.59020(11) 0.75649(7) 0.0326(3) Uani 1 1 d . .
F11 F 0.64431(9) 0.64952(10) 0.85265(7) 0.0338(3) Uani 1 1 d . .
F12 F 0.53872(7) 0.61833(10) 0.74748(7) 0.0281(3) Uani 1 1 d . .
O1 O 0.35872(8) 0.36271(11) 0.64508(7) 0.0183(3) Uani 1 1 d . .
O2 O 0.56532(8) 0.39661(11) 0.75433(7) 0.0181(3) Uani 1 1 d . .
N1 N 0.44270(10) 0.34188(13) 0.80591(9) 0.0168(3) Uani 1 1 d . .
N2 N 0.47293(10) 0.14660(13) 0.73995(9) 0.0177(3) Uani 1 1 d . .
N3 N 0.47344(11) 0.28140(13) 0.60851(9) 0.0178(3) Uani 1 1 d . .
C1 C 0.42589(11) 0.37356(16) 0.86653(10) 0.0169(4) Uani 1 1 d . .
C2 C 0.40708(12) 0.48485(16) 0.87551(11) 0.0203(4) Uani 1 1 d . .
C3 C 0.38848(13) 0.51130(18) 0.93578(11) 0.0250(4) Uani 1 1 d . .
H3 H 0.3759 0.5860 0.9426 0.030 Uiso 1 1 calc R U
C4 C 0.38816(14) 0.4309(2) 0.98542(11) 0.0292(5) Uani 1 1 d . .
H4 H 0.3741 0.4501 1.0253 0.035 Uiso 1 1 calc R U
C5 C 0.40820(14) 0.32212(19) 0.97749(11) 0.0266(5) Uani 1 1 d . .
H5 H 0.4082 0.2675 1.0123 0.032 Uiso 1 1 calc R U
C6 C 0.42849(13) 0.29128(16) 0.91894(11) 0.0208(4) Uani 1 1 d . .
C7 C 0.45413(16) 0.17439(17) 0.91214(12) 0.0287(5) Uani 1 1 d . .
H7A H 0.4658 0.1687 0.8680 0.034 Uiso 1 1 calc R U
H7B H 0.5039 0.1552 0.9573 0.034 Uiso 1 1 calc R U
H7C H 0.4094 0.1231 0.9067 0.034 Uiso 1 1 calc R U
C8 C 0.40686(14) 0.57580(17) 0.82255(12) 0.0253(4) Uani 1 1 d . .
H8A H 0.4210 0.5442 0.7836 0.030 Uiso 1 1 calc R U
H8B H 0.3518 0.6096 0.7989 0.030 Uiso 1 1 calc R U
H8C H 0.4476 0.6326 0.8507 0.030 Uiso 1 1 calc R U
C9 C 0.47232(12) 0.04143(16) 0.74184(10) 0.0179(4) Uani 1 1 d . .
C10 C 0.38853(13) -0.01688(16) 0.69073(11) 0.0229(4) Uani 1 1 d . .
C11 C 0.55101(13) -0.02177(16) 0.79676(11) 0.0217(4) Uani 1 1 d . .
C12 C 0.35098(15) 0.0422(2) 0.61397(12) 0.0325(5) Uani 1 1 d . .
H12A H 0.3878 0.0331 0.5892 0.039 Uiso 1 1 calc R U
H12B H 0.2969 0.0096 0.5825 0.039 Uiso 1 1 calc R U
H12C H 0.3443 0.1214 0.6214 0.039 Uiso 1 1 calc R U
C13 C 0.33021(14) -0.0019(2) 0.72896(13) 0.0343(5) Uani 1 1 d . .
H13A H 0.3536 -0.0393 0.7779 0.041 Uiso 1 1 calc R U
H13B H 0.3236 0.0774 0.7361 0.041 Uiso 1 1 calc R U
H13C H 0.2762 -0.0344 0.6973 0.041 Uiso 1 1 calc R U
C14 C 0.39232(17) -0.14156(19) 0.67343(15) 0.0383(6) Uani 1 1 d . .
H14A H 0.4294 -0.1518 0.6490 0.046 Uiso 1 1 calc R U
H14B H 0.4131 -0.1841 0.7204 0.046 Uiso 1 1 calc R U
H14C H 0.3368 -0.1678 0.6399 0.046 Uiso 1 1 calc R U
C15 C 0.61927(13) 0.06140(18) 0.84213(12) 0.0262(4) Uani 1 1 d . .
H15A H 0.5994 0.1107 0.8705 0.031 Uiso 1 1 calc R U
H15B H 0.6681 0.0209 0.8771 0.031 Uiso 1 1 calc R U
H15C H 0.6338 0.1056 0.8078 0.031 Uiso 1 1 calc R U
C16 C 0.58554(14) -0.09707(17) 0.75334(13) 0.0282(5) Uani 1 1 d . .
H16A H 0.5434 -0.1514 0.7236 0.034 Uiso 1 1 calc R U
H16B H 0.6004 -0.0514 0.7198 0.034 Uiso 1 1 calc R U
H16C H 0.6347 -0.1361 0.7891 0.034 Uiso 1 1 calc R U
C17 C 0.53208(15) -0.09112(18) 0.85365(12) 0.0307(5) Uani 1 1 d . .
H17A H 0.4886 -0.1453 0.8265 0.037 Uiso 1 1 calc R U
H17B H 0.5822 -0.1303 0.8876 0.037 Uiso 1 1 calc R U
H17C H 0.5135 -0.0417 0.8829 0.037 Uiso 1 1 calc R U
C18 C 0.50913(12) 0.26997(15) 0.56397(10) 0.0182(4) Uani 1 1 d . .
C19 C 0.45542(13) 0.27702(19) 0.47784(11) 0.0248(4) Uani 1 1 d . .
C20 C 0.60268(13) 0.25112(17) 0.59948(11) 0.0221(4) Uani 1 1 d . .
C21 C 0.36899(15) 0.3241(2) 0.45972(12) 0.0339(5) Uani 1 1 d . .
H21A H 0.3379 0.3323 0.4052 0.041 Uiso 1 1 calc R U
H21B H 0.3745 0.3968 0.4839 0.041 Uiso 1 1 calc R U
H21C H 0.3395 0.2731 0.4786 0.041 Uiso 1 1 calc R U
C22 C 0.49367(15) 0.3527(2) 0.43796(13) 0.0352(5) Uani 1 1 d . .
H22A H 0.5491 0.3257 0.4480 0.042 Uiso 1 1 calc R U
H22B H 0.4588 0.3517 0.3837 0.042 Uiso 1 1 calc R U
H22C H 0.4975 0.4289 0.4568 0.042 Uiso 1 1 calc R U
C23 C 0.44277(17) 0.1576(2) 0.44502(14) 0.0400(6) Uani 1 1 d . .
H23A H 0.4966 0.1246 0.4554 0.048 Uiso 1 1 calc R U
H23B H 0.4146 0.1123 0.4683 0.048 Uiso 1 1 calc R U
H23C H 0.4091 0.1606 0.3906 0.048 Uiso 1 1 calc R U
C24 C 0.63527(16) 0.1777(2) 0.55391(14) 0.0354(6) Uani 1 1 d . .
H24A H 0.6954 0.1706 0.5811 0.042 Uiso 1 1 calc R U
H24B H 0.6099 0.1039 0.5469 0.042 Uiso 1 1 calc R U
H24C H 0.6212 0.2118 0.5048 0.042 Uiso 1 1 calc R U
C25 C 0.64511(14) 0.36625(19) 0.61271(13) 0.0293(5) Uani 1 1 d . .
H25A H 0.7052 0.3565 0.6355 0.035 Uiso 1 1 calc R U
H25B H 0.6276 0.4051 0.5646 0.035 Uiso 1 1 calc R U
H25C H 0.6294 0.4101 0.6465 0.035 Uiso 1 1 calc R U
C26 C 0.62978(14) 0.19462(18) 0.67639(13) 0.0288(5) Uani 1 1 d . .
H26A H 0.6897 0.1827 0.6989 0.035 Uiso 1 1 calc R U
H26B H 0.6154 0.2422 0.7094 0.035 Uiso 1 1 calc R U
H26C H 0.6016 0.1229 0.6699 0.035 Uiso 1 1 calc R U
C27 C 0.29162(12) 0.42127(16) 0.64259(10) 0.0187(4) Uani 1 1 d . .
H27 H 0.2991 0.4354 0.6952 0.022 Uiso 1 1 calc R U
C28 C 0.21358(14) 0.35202(19) 0.60186(12) 0.0273(5) Uani 1 1 d . .
C29 C 0.28646(14) 0.53331(18) 0.60349(12) 0.0280(5) Uani 1 1 d . .
C30 C 0.60738(12) 0.46126(15) 0.81736(10) 0.0182(4) Uani 1 1 d . .
H30 H 0.5754 0.4619 0.8484 0.022 Uiso 1 1 calc R U
C31 C 0.69205(13) 0.40903(17) 0.86382(11) 0.0252(4) Uani 1 1 d . .
C32 C 0.61356(12) 0.58039(17) 0.79336(11) 0.0219(4) Uani 1 1 d . .
H48 H 0.4211(14) 0.2929(17) 0.5829(12) 0.012(5) Uiso 1 1 d . .

loop_
_atom_site_aniso_label
_atom_site_aniso_U_11
_atom_site_aniso_U_22
_atom_site_aniso_U_33
_atom_site_aniso_U_23
_atom_site_aniso_U_13
_atom_site_aniso_U_12
Nb1 0.01444(11) 0.01243(9) 0.01284(9) 0.00059(6) 0.00601(7) 0.00077(6)
F1 0.0457(9) 0.0380(8) 0.0526(9) -0.0039(7) 0.0270(7) -0.0169(7)
F2 0.0302(8) 0.0487(9) 0.0315(7) -0.0191(6) 0.0102(6) -0.0058(6)
F3 0.0170(7) 0.0582(9) 0.0503(9) -0.0163(7) 0.0108(6) 0.0033(6)
F4 0.0364(8) 0.0262(7) 0.0419(8) 0.0015(6) 0.0172(6) -0.0064(6)
F5 0.0482(9) 0.0310(7) 0.0771(11) 0.0109(7) 0.0339(9) 0.0214(7)
F6 0.0600(10) 0.0437(8) 0.0235(7) 0.0130(6) 0.0100(7) 0.0068(7)
F7 0.0354(8) 0.0231(7) 0.0452(8) 0.0101(6) 0.0003(7) -0.0014(6)
F8 0.0240(7) 0.0581(9) 0.0358(8) -0.0040(7) 0.0099(6) 0.0123(6)
F9 0.0273(7) 0.0335(7) 0.0240(6) -0.0035(5) -0.0019(5) -0.0037(6)
F10 0.0294(7) 0.0351(7) 0.0377(7) 0.0056(6) 0.0186(6) -0.0071(6)
F11 0.0436(8) 0.0200(6) 0.0278(7) -0.0049(5) 0.0056(6) -0.0046(6)
F12 0.0253(7) 0.0251(6) 0.0295(6) 0.0071(5) 0.0077(5) 0.0022(5)
O1 0.0162(7) 0.0214(7) 0.0171(6) 0.0016(5) 0.0070(5) 0.0043(6)
O2 0.0177(7) 0.0201(6) 0.0158(6) -0.0025(5) 0.0066(5) -0.0035(5)
N1 0.0188(9) 0.0160(7) 0.0150(7) 0.0008(6) 0.0066(6) 0.0015(6)
N2 0.0208(9) 0.0164(8) 0.0170(7) 0.0011(6) 0.0090(7) 0.0007(6)
N3 0.0156(9) 0.0205(8) 0.0179(8) -0.0013(6) 0.0076(7) -0.0008(7)
C1 0.0147(9) 0.0220(9) 0.0143(8) -0.0017(7) 0.0066(7) -0.0024(7)
C2 0.0171(10) 0.0243(10) 0.0186(9) -0.0024(7) 0.0067(8) 0.0011(8)
C3 0.0243(11) 0.0288(11) 0.0213(10) -0.0054(8) 0.0091(8) 0.0027(9)
C4 0.0285(12) 0.0442(13) 0.0178(9) -0.0062(9) 0.0126(9) 0.0014(10)
C5 0.0299(12) 0.0345(12) 0.0176(9) 0.0017(8) 0.0123(9) -0.0028(9)
C6 0.0207(11) 0.0244(10) 0.0165(9) 0.0000(7) 0.0071(8) -0.0017(8)
C7 0.0426(14) 0.0225(10) 0.0227(10) 0.0041(8) 0.0155(10) -0.0013(9)
C8 0.0313(12) 0.0203(9) 0.0262(10) -0.0017(8) 0.0142(9) 0.0019(9)
C9 0.0228(10) 0.0168(9) 0.0169(9) -0.0001(7) 0.0112(8) 0.0016(7)
C10 0.0251(11) 0.0198(9) 0.0228(10) -0.0008(8) 0.0092(8) -0.0041(8)
C11 0.0248(11) 0.0171(9) 0.0239(9) 0.0041(8) 0.0110(8) 0.0032(8)
C12 0.0326(13) 0.0393(13) 0.0209(10) -0.0017(9) 0.0070(9) -0.0102(10)
C13 0.0279(12) 0.0464(14) 0.0292(11) -0.0049(10) 0.0128(10) -0.0088(11)
C14 0.0418(15) 0.0265(12) 0.0400(13) -0.0062(10) 0.0111(11) -0.0060(11)
C15 0.0250(11) 0.0257(10) 0.0235(10) 0.0042(8) 0.0062(9) 0.0040(9)
C16 0.0312(12) 0.0192(10) 0.0349(12) 0.0023(8) 0.0148(10) 0.0061(9)
C17 0.0395(13) 0.0249(10) 0.0281(11) 0.0109(9) 0.0148(10) 0.0043(10)
C18 0.0227(10) 0.0144(8) 0.0188(9) -0.0015(7) 0.0101(8) -0.0006(8)
C19 0.0231(11) 0.0354(11) 0.0166(9) -0.0032(8) 0.0090(8) -0.0013(9)
C20 0.0214(11) 0.0240(10) 0.0239(10) 0.0004(8) 0.0125(8) 0.0033(8)
C21 0.0255(12) 0.0567(15) 0.0172(10) 0.0023(10) 0.0070(9) 0.0035(11)
C22 0.0333(13) 0.0526(15) 0.0219(11) 0.0081(10) 0.0141(10) 0.0029(11)
C23 0.0395(15) 0.0505(15) 0.0319(12) -0.0218(11) 0.0171(11) -0.0105(12)
C24 0.0337(14) 0.0427(14) 0.0344(12) -0.0034(10) 0.0192(11) 0.0111(11)
C25 0.0207(11) 0.0323(12) 0.0323(11) 0.0014(9) 0.0089(9) -0.0035(9)
C26 0.0265(12) 0.0322(11) 0.0281(11) 0.0077(9) 0.0121(9) 0.0122(9)
C27 0.0170(10) 0.0211(9) 0.0181(9) -0.0009(7) 0.0075(7) 0.0035(8)
C28 0.0223(12) 0.0309(11) 0.0298(11) -0.0068(9) 0.0124(9) -0.0016(9)
C29 0.0302(12) 0.0238(10) 0.0302(11) 0.0026(9) 0.0131(9) 0.0070(9)
C30 0.0185(10) 0.0185(9) 0.0156(8) -0.0018(7) 0.0055(7) -0.0026(8)
C31 0.0239(11) 0.0247(10) 0.0224(10) -0.0015(8) 0.0055(8) -0.0025(9)
C32 0.0201(10) 0.0221(10) 0.0209(9) 0.0000(8) 0.0064(8) -0.0035(8)

loop_
_atom_type_symbol
_atom_type_description
_atom_type_scat_dispersion_real
_atom_type_scat_dispersion_imag
_atom_type_scat_source
C C 0.0033 0.0016
;
International Tables for Crystallography
(Vol. C, Tables 4.2.6.8 and 6.1.1.4)
;
H H 0.0000 0.0000
;
International Tables for Crystallography
(Vol. C, Table 6.1.1.4)
;
F F 0.0171 0.0103
;
International Tables for Crystallography
(Vol. C, Tables 4.2.6.8 and 6.1.1.4)
;
N N 0.0061 0.0033
;
International Tables for Crystallography
(Vol. C, Tables 4.2.6.8 and 6.1.1.4)
;
Nb Nb -2.0727 0.6215
;
International Tables for Crystallography
(Vol. C, Tables 4.2.6.8 and 6.1.1.4)
;
O O 0.0106 0.0060
;
International Tables for Crystallography
(Vol. C, Tables 4.2.6.8 and 6.1.1.4)
;

loop_
_geom_angle_atom_site_label_1
_geom_angle_atom_site_label_2
_geom_angle_atom_site_label_3
_geom_angle
N1 Nb1 N2 99.42(7)
N1 Nb1 O2 98.38(6)
N2 Nb1 O2 119.13(6)
N1 Nb1 O1 98.64(6)
N2 Nb1 O1 116.07(6)
O2 Nb1 O1 117.89(6)
N1 Nb1 N3 170.26(6)
N2 Nb1 N3 87.78(6)
O2 Nb1 N3 83.62(5)
O1 Nb1 N3 72.17(6)
C27 O1 Nb1 134.77(11)
C30 O2 Nb1 129.16(11)
C1 N1 Nb1 177.89(14)
C9 N2 Nb1 174.01(15)
C18 N3 Nb1 157.31(15)
C18 N3 H48 110.4(14)
Nb1 N3 H48 91.8(14)
N1 C1 C2 120.96(16)
N1 C1 C6 118.54(17)
C2 C1 C6 120.51(17)
C3 C2 C1 118.59(18)
C3 C2 C8 119.29(18)
C1 C2 C8 122.12(17)
C4 C3 C2 121.1(2)
C4 C3 H3 119.4
C2 C3 H3 119.4
C3 C4 C5 120.31(19)
C3 C4 H4 119.8
C5 C4 H4 119.8
C4 C5 C6 121.02(19)
C4 C5 H5 119.5
C6 C5 H5 119.5
C5 C6 C1 118.41(18)
C5 C6 C7 121.23(18)
C1 C6 C7 120.35(18)
C6 C7 H7A 109.5
C6 C7 H7B 109.5
H7A C7 H7B 109.5
C6 C7 H7C 109.5
H7A C7 H7C 109.5
H7B C7 H7C 109.5
C2 C8 H8A 109.5
C2 C8 H8B 109.5
H8A C8 H8B 109.5
C2 C8 H8C 109.5
H8A C8 H8C 109.5
H8B C8 H8C 109.5
N2 C9 C11 119.44(18)
N2 C9 C10 116.49(17)
C11 C9 C10 123.97(17)
C13 C10 C12 108.91(18)
C13 C10 C14 108.93(19)
C12 C10 C14 105.87(18)
C13 C10 C9 107.28(16)
C12 C10 C9 108.58(16)
C14 C10 C9 117.07(18)
C15 C11 C16 107.27(17)
C15 C11 C17 107.29(17)
C16 C11 C17 110.36(17)
C15 C11 C9 110.09(16)
C16 C11 C9 111.06(16)
C17 C11 C9 110.65(17)
C10 C12 H12A 109.5
C10 C12 H12B 109.5
H12A C12 H12B 109.5
C10 C12 H12C 109.5
H12A C12 H12C 109.5
H12B C12 H12C 109.5
C10 C13 H13A 109.5
C10 C13 H13B 109.5
H13A C13 H13B 109.5
C10 C13 H13C 109.5
H13A C13 H13C 109.5
H13B C13 H13C 109.5
C10 C14 H14A 109.5
C10 C14 H14B 109.5
H14A C14 H14B 109.5
C10 C14 H14C 109.5
H14A C14 H14C 109.5
H14B C14 H14C 109.5
C11 C15 H15A 109.5
C11 C15 H15B 109.5
H15A C15 H15B 109.5
C11 C15 H15C 109.5
H15A C15 H15C 109.5
H15B C15 H15C 109.5
C11 C16 H16A 109.5
C11 C16 H16B 109.5
H16A C16 H16B 109.5
C11 C16 H16C 109.5
H16A C16 H16C 109.5
H16B C16 H16C 109.5
C11 C17 H17A 109.5
C11 C17 H17B 109.5
H17A C17 H17B 109.5
C11 C17 H17C 109.5
H17A C17 H17C 109.5
H17B C17 H17C 109.5
N3 C18 C20 117.86(17)
N3 C18 C19 118.66(18)
C20 C18 C19 123.48(16)
C21 C19 C22 106.63(19)
C21 C19 C23 106.93(19)
C22 C19 C23 110.65(19)
C21 C19 C18 111.35(16)
C22 C19 C18 112.72(18)
C23 C19 C18 108.41(18)
C18 C20 C26 109.73(17)
C18 C20 C24 115.60(18)
C26 C20 C24 106.35(18)
C18 C20 C25 107.84(16)
C26 C20 C25 107.77(17)
C24 C20 C25 109.31(18)
C19 C21 H21A 109.5
C19 C21 H21B 109.5
H21A C21 H21B 109.5
C19 C21 H21C 109.5
H21A C21 H21C 109.5
H21B C21 H21C 109.5
C19 C22 H22A 109.5
C19 C22 H22B 109.5
H22A C22 H22B 109.5
C19 C22 H22C 109.5
H22A C22 H22C 109.5
H22B C22 H22C 109.5
C19 C23 H23A 109.5
C19 C23 H23B 109.5
H23A C23 H23B 109.5
C19 C23 H23C 109.5
H23A C23 H23C 109.5
H23B C23 H23C 109.5
C20 C24 H24A 109.5
C20 C24 H24B 109.5
H24A C24 H24B 109.5
C20 C24 H24C 109.5
H24A C24 H24C 109.5
H24B C24 H24C 109.5
C20 C25 H25A 109.5
C20 C25 H25B 109.5
H25A C25 H25B 109.5
C20 C25 H25C 109.5
H25A C25 H25C 109.5
H25B C25 H25C 109.5
C20 C26 H26A 109.5
C20 C26 H26B 109.5
H26A C26 H26B 109.5
C20 C26 H26C 109.5
H26A C26 H26C 109.5
H26B C26 H26C 109.5
O1 C27 C28 109.15(16)
O1 C27 C29 109.39(16)
C28 C27 C29 111.78(17)
O1 C27 H27 108.8
C28 C27 H27 108.8
C29 C27 H27 108.8
F3 C28 F2 107.46(18)
F3 C28 F1 107.02(18)
F2 C28 F1 106.65(18)
F3 C28 C27 112.97(18)
F2 C28 C27 113.07(17)
F1 C28 C27 109.32(18)
F5 C29 F6 108.04(18)
F5 C29 F4 106.90(18)
F6 C29 F4 106.77(18)
F5 C29 C27 112.19(18)
F6 C29 C27 112.88(17)
F4 C29 C27 109.74(17)
O2 C30 C32 109.51(15)
O2 C30 C31 108.95(16)
C32 C30 C31 112.69(16)
O2 C30 H30 108.5
C32 C30 H30 108.5
C31 C30 H30 108.5
F8 C31 F7 107.87(18)
F8 C31 F9 107.47(17)
F7 C31 F9 106.92(17)
F8 C31 C30 112.86(17)
F7 C31 C30 109.20(17)
F9 C31 C30 112.26(17)
F12 C32 F10 106.95(16)
F12 C32 F11 107.16(16)
F10 C32 F11 107.20(16)
F12 C32 C30 110.20(16)
F10 C32 C30 113.37(17)
F11 C32 C30 111.65(16)

loop_
_geom_bond_atom_site_label_1
_geom_bond_atom_site_label_2
_geom_bond_distance
Nb1 N1 1.7904(16)
Nb1 N2 1.9398(16)
Nb1 O2 1.9879(13)
Nb1 O1 1.9986(13)
Nb1 N3 2.4403(16)
F1 C28 1.340(3)
F2 C28 1.339(2)
F3 C28 1.339(3)
F4 C29 1.339(3)
F5 C29 1.332(2)
F6 C29 1.339(3)
F7 C31 1.336(2)
F8 C31 1.331(3)
F9 C31 1.343(2)
F10 C32 1.345(2)
F11 C32 1.345(2)
F12 C32 1.336(2)
O1 C27 1.376(2)
O2 C30 1.383(2)
N1 C1 1.403(2)
N2 C9 1.267(2)
N3 C18 1.295(2)
N3 H48 0.86(2)
C1 C2 1.411(3)
C1 C6 1.416(3)
C2 C3 1.400(3)
C2 C8 1.511(3)
C3 C4 1.378(3)
C3 H3 0.9500
C4 C5 1.383(3)
C4 H4 0.9500
C5 C6 1.399(3)
C5 H5 0.9500
C6 C7 1.504(3)
C7 H7A 0.9800
C7 H7B 0.9800
C7 H7C 0.9800
C8 H8A 0.9800
C8 H8B 0.9800
C8 H8C 0.9800
C9 C11 1.558(3)
C9 C10 1.569(3)
C10 C13 1.537(3)
C10 C12 1.540(3)
C10 C14 1.547(3)
C11 C15 1.536(3)
C11 C16 1.545(3)
C11 C17 1.546(3)
C12 H12A 0.9800
C12 H12B 0.9800
C12 H12C 0.9800
C13 H13A 0.9800
C13 H13B 0.9800
C13 H13C 0.9800
C14 H14A 0.9800
C14 H14B 0.9800
C14 H14C 0.9800
C15 H15A 0.9800
C15 H15B 0.9800
C15 H15C 0.9800
C16 H16A 0.9800
C16 H16B 0.9800
C16 H16C 0.9800
C17 H17A 0.9800
C17 H17B 0.9800
C17 H17C 0.9800
C18 C20 1.531(3)
C18 C19 1.553(3)
C19 C21 1.539(3)
C19 C22 1.542(3)
C19 C23 1.552(3)
C20 C26 1.537(3)
C20 C24 1.541(3)
C20 C25 1.548(3)
C21 H21A 0.9800
C21 H21B 0.9800
C21 H21C 0.9800
C22 H22A 0.9800
C22 H22B 0.9800
C22 H22C 0.9800
C23 H23A 0.9800
C23 H23B 0.9800
C23 H23C 0.9800
C24 H24A 0.9800
C24 H24B 0.9800
C24 H24C 0.9800
C25 H25A 0.9800
C25 H25B 0.9800
C25 H25C 0.9800
C26 H26A 0.9800
C26 H26B 0.9800
C26 H26C 0.9800
C27 C28 1.527(3)
C27 C29 1.536(3)
C27 H27 1.0000
C30 C32 1.528(3)
C30 C31 1.531(3)
C30 H30 1.0000

loop_
_geom_torsion_atom_site_label_1
_geom_torsion_atom_site_label_2
_geom_torsion_atom_site_label_3
_geom_torsion_atom_site_label_4
_geom_torsion
N1 C1 C2 C3 178.19(18)
C6 C1 C2 C3 -2.1(3)
N1 C1 C2 C8 -2.1(3)
C6 C1 C2 C8 177.63(19)
C1 C2 C3 C4 -0.2(3)
C8 C2 C3 C4 -179.9(2)
C2 C3 C4 C5 1.5(3)
C3 C4 C5 C6 -0.5(3)
C4 C5 C6 C1 -1.7(3)
C4 C5 C6 C7 177.1(2)
N1 C1 C6 C5 -177.27(18)
C2 C1 C6 C5 3.0(3)
N1 C1 C6 C7 3.9(3)
C2 C1 C6 C7 -175.87(19)
N2 C9 C10 C13 -75.2(2)
C11 C9 C10 C13 101.2(2)
N2 C9 C10 C12 42.4(2)
C11 C9 C10 C12 -141.28(19)
N2 C9 C10 C14 162.11(19)
C11 C9 C10 C14 -21.6(3)
N2 C9 C11 C15 0.6(2)
C10 C9 C11 C15 -175.67(17)
N2 C9 C11 C16 -118.1(2)
C10 C9 C11 C16 65.7(2)
N2 C9 C11 C17 119.0(2)
C10 C9 C11 C17 -57.3(2)
Nb1 N3 C18 C20 10.4(4)
Nb1 N3 C18 C19 -169.1(3)
N3 C18 C19 C21 13.3(3)
C20 C18 C19 C21 -166.17(19)
N3 C18 C19 C22 133.1(2)
C20 C18 C19 C22 -46.4(3)
N3 C18 C19 C23 -104.1(2)
C20 C18 C19 C23 76.5(2)
N3 C18 C20 C26 27.4(2)
C19 C18 C20 C26 -153.19(18)
N3 C18 C20 C24 147.59(19)
C19 C18 C20 C24 -33.0(3)
N3 C18 C20 C25 -89.8(2)
C19 C18 C20 C25 89.7(2)
Nb1 O1 C27 C28 -120.50(16)
Nb1 O1 C27 C29 116.92(17)
O1 C27 C28 F3 -171.40(16)
C29 C27 C28 F3 -50.3(2)
O1 C27 C28 F2 -49.1(2)
C29 C27 C28 F2 72.1(2)
O1 C27 C28 F1 69.6(2)
C29 C27 C28 F1 -169.30(17)
O1 C27 C29 F5 -168.95(17)
C28 C27 C29 F5 70.0(2)
O1 C27 C29 F6 68.7(2)
C28 C27 C29 F6 -52.3(2)
O1 C27 C29 F4 -50.3(2)
C28 C27 C29 F4 -171.27(16)
Nb1 O2 C30 C32 -122.91(15)
Nb1 O2 C30 C31 113.42(16)
O2 C30 C31 F8 55.3(2)
C32 C30 C31 F8 -66.5(2)
O2 C30 C31 F7 -64.7(2)
C32 C30 C31 F7 173.53(17)
O2 C30 C31 F9 176.89(16)
C32 C30 C31 F9 55.1(2)
O2 C30 C32 F12 52.9(2)
C31 C30 C32 F12 174.37(16)
O2 C30 C32 F10 -66.9(2)
C31 C30 C32 F10 54.5(2)
O2 C30 C32 F11 171.90(15)
C31 C30 C32 F11 -66.7(2)
